data_4129213
loop_
_publ_author_name
'Richards, Gary J.'
'Cador, A\"el'
'Yamada, Shinji'
'Middleton, Anna'
'Webre, Whitney A.'
'Labuta, Jan'
'Karr, Paul A.'
'Ariga, Katsuhiko'
'D'Souza, Francis'
'Kahlal, Samia'
'Halet, Jean-Fran\,cois'
'Hill, Jonathan P.'

_publ_section_title
;
 Amphiprotism-Coupled Near-Infrared Emission in Extended Pyrazinacenes
 Containing Seven Linearly Fused Pyrazine Units.
;
_journal_name_full 'Journal of the American Chemical Society'
_journal_paper_doi 10.1021/jacs.9b10952
_journal_year 2019
_chemical_absolute_configuration 'CHOOSE rm ad rmad syn or unk'
_chemical_formula_moiety 'C90 H137 N17 O3'
_chemical_formula_sum 'C90 H137 N17 O3'
_chemical_formula_weight 1505.18
_space_group_crystal_system orthorhombic
_space_group_IT_number 29
_space_group_name_Hall 'P 2c -2ac'
_space_group_name_H-M_alt 'P c a 21'
_atom_sites_solution_hydrogens geom
_atom_sites_solution_primary direct
_atom_sites_solution_secondary difmap
_cell_angle_alpha 90.0000
_cell_angle_beta 90.0000
_cell_angle_gamma 90.0000
_cell_formula_units_Z 4
_cell_length_a 17.5890
_cell_length_b 27.1959
_cell_length_c 19.5849
_cell_measurement_reflns_used 25022
_cell_measurement_temperature 123
_cell_measurement_theta_max 68.16
_cell_measurement_theta_min 2.99
_cell_volume 9368.411
_computing_cell_refinement 'RAPID AUTO'
_computing_data_collection 'RAPID AUTO (Rigaku, ????)'
_computing_data_reduction 'RAPID AUTO'
_computing_molecular_graphics 'CrystalStructure 4.2.1'
_computing_publication_material 'CrystalStructure 4.2.1 (Rigaku, 2016)'
_computing_structure_refinement 'SHELXL Version 2014/7 (Sheldrick, 2008)'
_computing_structure_solution 'SHELXT Version 2014/5 (Sheldrick, 2014)'
_diffrn_ambient_temperature 123
_diffrn_detector_area_resol_mean 10.000
_diffrn_measured_fraction_theta_full 0.996
_diffrn_measured_fraction_theta_max 0.996
_diffrn_measurement_device_type 'Rigaku R-AXIS RAPID'
_diffrn_measurement_method \w
_diffrn_radiation_type 'Cu K\a'
_diffrn_radiation_wavelength 1.54187
_diffrn_reflns_av_R_equivalents 0.1212
_diffrn_reflns_Laue_measured_fraction_full 0.996
_diffrn_reflns_Laue_measured_fraction_max 0.996
_diffrn_reflns_limit_h_max 21
_diffrn_reflns_limit_h_min -21
_diffrn_reflns_limit_k_max 32
_diffrn_reflns_limit_k_min -32
_diffrn_reflns_limit_l_max 23
_diffrn_reflns_limit_l_min -23
_diffrn_reflns_number 142534
_diffrn_reflns_point_group_measured_fraction_full 0.984
_diffrn_reflns_point_group_measured_fraction_max 0.983
_diffrn_reflns_theta_full 67.687
_diffrn_reflns_theta_max 68.155
_diffrn_standards_number 0
_exptl_absorpt_coefficient_mu 0.514
_exptl_absorpt_correction_T_max 0.990
_exptl_absorpt_correction_T_min 0.764
_exptl_absorpt_correction_type multi-scan
_exptl_absorpt_process_details 'ABSCOR (Rigaku, 1995)'
_exptl_crystal_colour blue
_exptl_crystal_density_diffrn 1.067
_exptl_crystal_density_method 'not measured'
_exptl_crystal_description platelet
_exptl_crystal_F_000 3280.00
_exptl_crystal_size_max 0.400
_exptl_crystal_size_mid 0.200
_exptl_crystal_size_min 0.020
_refine_diff_density_max 0.27
_refine_diff_density_min -0.33
_refine_ls_abs_structure_details
;
 Flack x determined using 1076 quotients [(I+)-(I-)]/[(I+)+(I-)]
 (Parsons, Flack and Wagner, Acta Cryst. B69 (2013) 249-259).
;
_refine_ls_abs_structure_Flack 0.8(5)
_refine_ls_extinction_method none
_refine_ls_goodness_of_fit_ref 1.067
_refine_ls_hydrogen_treatment constr
_refine_ls_number_parameters 1018
_refine_ls_number_reflns 16874
_refine_ls_number_restraints 6
_refine_ls_R_factor_all 0.3446
_refine_ls_R_factor_gt 0.1066
_refine_ls_shift/su_max 3.809
_refine_ls_structure_factor_coef Fsqd
_refine_ls_weighting_details 'w = 1/[\s^2^(Fo^2^)+(0.1000P)^2^] where P=(Fo^2^+2Fc^2^)/3'
_refine_ls_weighting_scheme calc
_refine_ls_wR_factor_gt 0.2390
_refine_ls_wR_factor_ref 0.3173
_reflns_Friedel_coverage 0.913
_reflns_Friedel_fraction_full 0.972
_reflns_Friedel_fraction_max 0.970
_reflns_number_gt 3277
_reflns_number_total 16874
_reflns_threshold_expression F^2^>2.0\s(F^2^)
_cod_data_source_file ja9b10952_si_003.cif
_cod_data_source_block Gary180330-1
_cod_original_cell_volume 9368.4112
_cod_database_code 4129213

loop_
_space_group_symop_id
_space_group_symop_operation_xyz
1 +X,+Y,+Z
2 -X,-Y,1/2+Z
3 1/2-X,+Y,1/2+Z
4 1/2+X,-Y,+Z

loop_
_atom_site_label
_atom_site_type_symbol
_atom_site_fract_x
_atom_site_fract_y
_atom_site_fract_z
_atom_site_U_iso_or_equiv
_atom_site_adp_type
_atom_site_occupancy
_atom_site_site_symmetry_order
_atom_site_calc_flag
_atom_site_refinement_flags_posn
_atom_site_refinement_flags_adp
_atom_site_refinement_flags_occupancy
O1 O 0.606(3) 0.639(2) 0.840(3) 1.63(7) Uani 1 1 d . . .
O2 O 0.0809(14) 0.7261(10) 0.576(2) 0.397(15) Uani 1 1 d . . .
O3 O -0.094(4) 0.7322(12) 0.409(3) 0.86(7) Uani 1 1 d . . .
N1 N 0.3574(7) 0.2557(5) 0.5825(19) 0.104(4) Uani 1 1 d . . .
N2 N 0.3111(8) 0.3284(5) 0.5352(19) 0.124(5) Uani 1 1 d . . .
N3 N 0.2671(9) 0.4011(6) 0.4875(19) 0.147(6) Uani 1 1 d . . .
N4 N 0.2157(9) 0.4738(5) 0.4482(19) 0.131(5) Uani 1 1 d . . .
H4 H 0.1907 0.4570 0.4169 0.158 Uiso 1 1 calc R U .
N5 N 0.1689(9) 0.5446(6) 0.3967(19) 0.132(5) Uani 1 1 d . . .
N6 N 0.1226(9) 0.6156(7) 0.354(2) 0.148(6) Uani 1 1 d . . .
N7 N 0.0841(7) 0.6893(7) 0.3067(19) 0.124(5) Uani 1 1 d . . .
N8 N 0.1449(7) 0.7402(7) 0.4211(19) 0.123(5) Uani 1 1 d . . .
N9 N 0.1952(7) 0.6682(6) 0.4671(19) 0.117(4) Uani 1 1 d . . .
N10 N 0.2413(8) 0.5985(6) 0.5087(19) 0.112(4) Uani 1 1 d . . .
N11 N 0.2817(7) 0.5252(6) 0.5544(19) 0.137(5) Uani 1 1 d . . .
H11 H 0.2974 0.5413 0.5908 0.165 Uiso 1 1 calc R U .
N12 N 0.3318(9) 0.4521(7) 0.5947(19) 0.138(5) Uani 1 1 d . . .
N13 N 0.3740(7) 0.3810(5) 0.6455(19) 0.106(4) Uani 1 1 d . . .
N14 N 0.4165(8) 0.3110(6) 0.6909(19) 0.117(5) Uani 1 1 d . . .
N15 N 0.348(3) 0.4248(13) 0.827(3) 0.69(5) Uani 1 1 d . . .
N16 N 0.016(2) 0.613(4) 0.527(3) 0.89(9) Uani 1 1 d . . .
N17 N 0.3317(14) 0.6045(12) 0.676(2) 0.349(17) Uani 1 1 d . . .
C1 C 0.3910(10) 0.2345(7) 0.629(2) 0.111(6) Uani 1 1 d . . .
C2 C 0.3501(10) 0.3062(8) 0.5847(19) 0.108(5) Uani 1 1 d . . .
C3 C 0.3003(9) 0.3766(7) 0.542(2) 0.106(5) Uani 1 1 d . . .
C4 C 0.2591(12) 0.4523(7) 0.4921(19) 0.121(6) Uani 1 1 d . . .
C5 C 0.2101(11) 0.5248(7) 0.453(2) 0.122(6) Uani 1 1 d . . .
C6 C 0.1676(14) 0.5951(8) 0.403(2) 0.133(7) Uani 1 1 d . . .
C7 C 0.1188(11) 0.6655(8) 0.361(2) 0.101(5) Uani 1 1 d . . .
C8 C 0.0801(9) 0.7376(8) 0.312(2) 0.111(6) Uani 1 1 d . . .
C9 C 0.1062(10) 0.7639(6) 0.367(2) 0.102(5) Uani 1 1 d . . .
C10 C 0.1555(11) 0.6899(8) 0.415(2) 0.121(6) Uani 1 1 d . . .
C11 C 0.1930(11) 0.6186(7) 0.462(2) 0.116(6) Uani 1 1 d . . .
C12 C 0.2454(9) 0.5526(9) 0.501(2) 0.111(6) Uani 1 1 d . . .
C13 C 0.2926(10) 0.4769(7) 0.552(2) 0.115(6) Uani 1 1 d . . .
C14 C 0.3394(8) 0.4045(6) 0.595(2) 0.100(5) Uani 1 1 d . . .
C15 C 0.3789(9) 0.3333(8) 0.640(2) 0.116(6) Uani 1 1 d . . .
C16 C 0.4194(11) 0.2614(9) 0.689(2) 0.123(6) Uani 1 1 d . . .
C17 C 0.4016(10) 0.1831(7) 0.6247(19) 0.095(5) Uani 1 1 d . . .
C18 C 0.3365(10) 0.1525(7) 0.6188(19) 0.114(5) Uani 1 1 d . . .
H18 H 0.2866 0.1655 0.6144 0.136 Uiso 1 1 calc R U .
C19 C 0.3520(11) 0.0981(7) 0.6202(19) 0.107(5) Uani 1 1 d . . .
C20 C 0.4225(12) 0.0780(7) 0.6251(19) 0.131(7) Uani 1 1 d . . .
H20 H 0.4292 0.0434 0.6276 0.157 Uiso 1 1 calc R U .
C21 C 0.4825(12) 0.1087(9) 0.6261(19) 0.120(6) Uani 1 1 d . . .
C22 C 0.4698(13) 0.1596(8) 0.6225(19) 0.131(6) Uani 1 1 d . . .
H22 H 0.5136 0.1799 0.6181 0.157 Uiso 1 1 calc R U .
C23 C 0.0422(12) 0.7594(6) 0.250(2) 0.111(5) Uani 1 1 d D . .
C24 C -0.0201(10) 0.7425(5) 0.219(2) 0.117(5) Uani 1 1 d D . .
H24 H -0.0465 0.7159 0.2397 0.141 Uiso 1 1 calc R U .
C25 C -0.0487(12) 0.7611(7) 0.158(2) 0.159(9) Uani 1 1 d D . .
C26 C -0.0087(12) 0.8048(7) 0.137(2) 0.138(7) Uani 1 1 d D . .
H26 H -0.0325 0.8209 0.0995 0.166 Uiso 1 1 calc R U .
C27 C 0.0579(13) 0.8291(10) 0.159(2) 0.159(11) Uani 1 1 d D . .
C28 C 0.0813(9) 0.8043(6) 0.220(2) 0.123(5) Uani 1 1 d D . .
H28 H 0.1244 0.8169 0.2438 0.148 Uiso 1 1 calc R U .
C29 C 0.0924(14) 0.8190(7) 0.3714(19) 0.126(6) Uani 1 1 d . . .
C30 C 0.0231(9) 0.8403(9) 0.3697(19) 0.114(6) Uani 1 1 d . . .
H30 H -0.0215 0.8209 0.3658 0.137 Uiso 1 1 calc R U .
C31 C 0.0179(15) 0.8931(8) 0.3741(19) 0.143(9) Uani 1 1 d . . .
C32 C 0.0848(12) 0.9177(6) 0.3762(19) 0.121(7) Uani 1 1 d . . .
H32 H 0.0788 0.9524 0.3763 0.145 Uiso 1 1 calc R U .
C33 C 0.1650(14) 0.9020(8) 0.3784(19) 0.140(9) Uani 1 1 d . . .
C34 C 0.1582(9) 0.8493(7) 0.3776(19) 0.107(5) Uani 1 1 d . . .
H34 H 0.2049 0.8319 0.3819 0.129 Uiso 1 1 calc R U .
C35 C 0.4503(11) 0.2369(8) 0.748(2) 0.118(6) Uani 1 1 d . . .
C36 C 0.4210(10) 0.1981(8) 0.7762(19) 0.126(6) Uani 1 1 d . . .
H36 H 0.3796 0.1816 0.7550 0.152 Uiso 1 1 calc R U .
C37 C 0.4519(12) 0.1801(6) 0.840(2) 0.134(7) Uani 1 1 d . . .
C38 C 0.5178(12) 0.2006(8) 0.868(2) 0.150(8) Uani 1 1 d . . .
H64 H 0.5411 0.1874 0.9077 0.180 Uiso 1 1 calc R U .
C39 C 0.5470(13) 0.2419(8) 0.834(2) 0.168(9) Uani 1 1 d . . .
C40 C 0.5134(13) 0.2634(7) 0.774(2) 0.184(9) Uani 1 1 d . . .
H40 H 0.5319 0.2926 0.7531 0.220 Uiso 1 1 calc R U .
C41 C 0.2733(9) 0.0666(6) 0.618(2) 0.127(6) Uani 1 1 d . . .
C42A C 0.300(5) 0.0052(12) 0.588(4) 0.38(6) Uani 0.5 1 d . . P
C42B C 0.282(2) 0.0272(13) 0.591(4) 0.22(4) Uani 0.5 1 d . . P
C43A C 0.273(3) 0.0298(16) 0.691(3) 0.26(3) Uani 0.5 1 d . . P
C43B C 0.219(2) 0.0892(18) 0.676(2) 0.18(2) Uani 0.5 1 d . . P
C44A C 0.2310(17) 0.0748(10) 0.542(2) 0.109(10) Uani 0.5 1 d . . P
C44B C 0.1980(15) 0.0931(10) 0.627(2) 0.087(8) Uani 0.5 1 d . . P
C45 C 0.5621(10) 0.0806(10) 0.626(2) 0.156(8) Uani 1 1 d . . .
C46A C 0.562(3) 0.036(2) 0.660(6) 0.30(6) Uani 0.5 1 d . . P
C46B C 0.5636(17) 0.0408(12) 0.570(2) 0.118(11) Uani 0.5 1 d . . P
C47A C 0.591(3) 0.093(4) 0.704(3) 0.33(5) Uani 0.5 1 d . . P
C47B C 0.520(6) 0.015(3) 0.689(4) 0.39(5) Uani 0.5 1 d . . P
C48 C 0.6141(14) 0.1114(7) 0.625(4) 0.43(4) Uani 1 1 d . . .
C49A C -0.1984(16) 0.7474(11) 0.198(2) 0.117(11) Uani 0.5 1 d . . P
C49B C -0.0711(16) 0.7218(15) 0.025(2) 0.179(14) Uani 0.5 1 d . . P
C50 C -0.1564(9) 0.7667(6) 0.076(2) 0.141(6) Uani 1 1 d . . .
C51 C -0.1116(9) 0.6812(7) 0.127(2) 0.158(7) Uani 1 1 d . . .
C52 C -0.1277(14) 0.7382(8) 0.133(2) 0.212(14) Uani 1 1 d . . .
C53 C 0.0862(13) 0.8723(8) 0.127(2) 0.121(8) Uani 1 1 d . . .
C54A C 0.035(2) 0.9136(16) 0.129(3) 0.125(14) Uani 0.5 1 d . . P
C54B C 0.071(4) 0.9142(13) 0.178(2) 0.19(3) Uani 0.5 1 d . . P
C55 C 0.1650(13) 0.8751(11) 0.144(3) 0.31(2) Uani 1 1 d . . .
C56A C 0.115(3) 0.8535(15) 0.053(2) 0.180(17) Uani 0.5 1 d . . P
C56B C 0.034(3) 0.8884(17) 0.076(3) 0.19(2) Uani 0.5 1 d . . P
C57 C -0.0662(12) 0.9150(11) 0.370(2) 0.216(13) Uani 1 1 d . . .
C58 C -0.1028(16) 0.8806(11) 0.307(3) 0.121(10) Uani 0.5 1 d . . P
C59A C -0.0602(18) 0.9535(10) 0.302(2) 0.136(11) Uani 0.5 1 d . . P
C59B C -0.0679(14) 0.9627(9) 0.411(3) 0.17(2) Uani 0.5 1 d . . P
C60 C -0.1172(12) 0.8810(8) 0.427(2) 0.204(9) Uani 1 1 d . . .
C61 C 0.2314(16) 0.9333(10) 0.377(2) 0.191(16) Uani 1 1 d . . .
C62A C 0.291(2) 0.9151(13) 0.333(4) 0.21(3) Uani 0.5 1 d . . P
C62B C 0.2713(17) 0.9125(12) 0.446(3) 0.148(15) Uani 0.5 1 d . . P
C63 C 0.2263(19) 0.9625(14) 0.309(2) 0.152(15) Uani 0.5 1 d . . P
C64A C 0.2016(19) 0.9880(11) 0.388(2) 0.115(11) Uani 0.5 1 d . . P
C64B C 0.223(2) 0.9730(17) 0.446(2) 0.172(19) Uani 0.5 1 d . . P
C65 C 0.4084(16) 0.1306(9) 0.867(2) 0.193(10) Uani 1 1 d . . .
C66A C 0.333(2) 0.1103(10) 0.822(3) 0.140(13) Uani 0.5 1 d . . P
C66B C 0.439(3) 0.0901(11) 0.802(3) 0.19(2) Uani 0.5 1 d . . P
C67A C 0.470(3) 0.0862(12) 0.891(3) 0.20(2) Uani 0.5 1 d . . P
C67B C 0.451(2) 0.1180(13) 0.948(2) 0.119(11) Uani 0.5 1 d . . P
C68 C 0.360(3) 0.1500(10) 0.920(3) 0.49(4) Uani 1 1 d . . .
C69 C 0.6241(18) 0.2604(8) 0.866(3) 0.253(18) Uani 1 1 d . . .
C70 C 0.6894(13) 0.2500(9) 0.811(2) 0.241(14) Uani 1 1 d . . .
H53A H 0.7381 0.2623 0.8278 0.289 Uiso 1 1 calc R U .
H53B H 0.6768 0.2668 0.7678 0.289 Uiso 1 1 calc R U .
H53C H 0.6932 0.2145 0.8023 0.289 Uiso 1 1 calc R U .
C71 C 0.6533(11) 0.2385(6) 0.925(2) 0.181(8) Uani 1 1 d . . .
H55A H 0.6164 0.2418 0.9624 0.217 Uiso 1 1 calc R U .
H55B H 0.7008 0.2549 0.9381 0.217 Uiso 1 1 calc R U .
H55C H 0.6632 0.2036 0.9166 0.217 Uiso 1 1 calc R U .
C72 C 0.6257(12) 0.3160(6) 0.874(2) 0.180(9) Uani 1 1 d . . .
H49A H 0.6740 0.3260 0.8946 0.215 Uiso 1 1 calc R U .
H49B H 0.5835 0.3264 0.9033 0.215 Uiso 1 1 calc R U .
H49C H 0.6205 0.3315 0.8290 0.215 Uiso 1 1 calc R U .
C73 C 0.376(3) 0.3388(17) 0.884(3) 0.37(2) Uiso 1 1 d . . .
C74 C 0.3277(17) 0.3729(11) 0.847(2) 0.227(10) Uiso 1 1 d . . .
C75 C 0.302(3) 0.3053(18) 0.872(3) 0.46(2) Uiso 1 1 d . . .
C78 C 0.212(2) 0.5801(14) 0.711(3) 0.41(2) Uiso 1 1 d . . .
C89 C 0.293(2) 0.6439(12) 0.639(3) 0.319(16) Uiso 1 1 d . . .
C90 C 0.392(2) 0.6472(13) 0.613(3) 0.331(16) Uiso 1 1 d . . .
C92 C 0.4905(16) 0.5772(10) 0.729(2) 0.300(12) Uiso 1 1 d . . .
C93 C 0.321(2) 0.5462(15) 0.720(3) 0.386(19) Uiso 1 1 d . . .
C94 C 0.115(3) 0.6633(17) 0.628(3) 0.43(2) Uiso 1 1 d . . .
C95 C 0.058(3) 0.5836(18) 0.608(4) 0.51(3) Uiso 1 1 d . . .
C96 C -0.039(3) 0.524(2) 0.458(3) 0.56(3) Uiso 1 1 d . . .
C97 C -0.010(3) 0.5922(19) 0.479(3) 0.41(3) Uiso 1 1 d . . .
C98 C 0.001(3) 0.6557(12) 0.500(4) 0.302(15) Uiso 1 1 d . . .
C99 C -0.053(2) 0.6596(15) 0.404(3) 0.376(18) Uiso 1 1 d . . .
C100 C 0.2341(19) 0.4340(11) 0.757(2) 0.278(12) Uiso 1 1 d . . .
C101 C 0.256(3) 0.3867(17) 0.788(3) 0.45(2) Uiso 1 1 d . . .
C102 C 0.4563 0.5559 0.6747 0.91(8) Uiso 1 1 d . . .
C105 C 0.4275(17) 0.4373(9) 0.841(2) 0.279(11) Uiso 1 1 d . . .

loop_
_atom_site_aniso_label
_atom_site_aniso_U_11
_atom_site_aniso_U_22
_atom_site_aniso_U_33
_atom_site_aniso_U_23
_atom_site_aniso_U_13
_atom_site_aniso_U_12
O1 2.00(9) 2.00(9) 0.88(6) 1.11(7) 1.13(7) 2.00(9)
O2 0.36(3) 0.51(4) 0.32(3) -0.05(2) 0.20(2) 0.07(2)
O3 1.67(18) 0.35(4) 0.55(7) -0.12(4) 0.49(9) -0.40(7)
N1 0.131(11) 0.072(9) 0.108(11) 0.014(8) 0.003(9) 0.008(8)
N2 0.197(13) 0.067(9) 0.108(11) 0.000(8) -0.032(9) -0.023(9)
N3 0.170(13) 0.105(12) 0.165(16) 0.022(11) -0.065(11) -0.018(10)
N4 0.232(16) 0.083(10) 0.079(10) 0.003(8) -0.053(10) -0.012(10)
N5 0.213(14) 0.093(11) 0.089(10) -0.002(8) -0.050(9) -0.005(10)
N6 0.178(15) 0.124(14) 0.142(15) 0.042(12) -0.044(12) 0.000(11)
N7 0.141(11) 0.120(13) 0.113(12) 0.014(11) -0.018(10) -0.011(10)
N8 0.125(11) 0.148(14) 0.096(11) 0.026(11) -0.011(9) -0.007(10)
N9 0.108(9) 0.143(14) 0.101(11) 0.043(10) -0.001(8) 0.011(9)
N10 0.146(11) 0.074(9) 0.115(10) 0.027(9) -0.007(9) 0.011(8)
N11 0.114(11) 0.146(13) 0.152(14) 0.017(12) -0.022(9) -0.037(10)
N12 0.146(12) 0.118(13) 0.151(14) 0.041(11) -0.067(10) -0.021(10)
N13 0.143(11) 0.075(9) 0.101(11) 0.026(9) -0.033(9) -0.003(8)
N14 0.164(12) 0.079(10) 0.108(11) 0.019(9) -0.042(9) -0.008(9)
N15 0.66(7) 0.43(4) 0.97(9) -0.40(5) 0.71(7) -0.37(5)
N16 0.21(3) 2.0(2) 0.45(7) -0.40(11) 0.30(5) -0.39(8)
N17 0.24(2) 0.55(5) 0.25(2) 0.20(3) -0.025(17) -0.05(3)
C1 0.099(13) 0.092(15) 0.142(19) 0.035(15) -0.020(12) -0.010(11)
C2 0.148(14) 0.120(16) 0.056(11) 0.004(13) -0.022(10) 0.007(13)
C3 0.115(12) 0.107(14) 0.096(12) 0.034(12) -0.024(10) -0.024(11)
C4 0.181(17) 0.108(15) 0.073(13) 0.025(12) -0.044(11) -0.044(13)
C5 0.134(16) 0.101(15) 0.129(19) 0.006(15) 0.004(15) -0.005(13)
C6 0.20(2) 0.096(16) 0.102(17) 0.007(14) 0.049(15) -0.028(15)
C7 0.121(14) 0.086(14) 0.095(15) 0.021(13) 0.004(11) -0.021(12)
C8 0.134(14) 0.094(14) 0.106(16) 0.009(14) -0.037(12) -0.009(11)
C9 0.137(14) 0.082(13) 0.086(12) -0.005(11) -0.013(11) 0.003(10)
C10 0.115(14) 0.077(14) 0.17(2) 0.025(15) -0.008(14) -0.015(11)
C11 0.175(17) 0.053(11) 0.121(18) 0.002(13) 0.004(14) 0.019(11)
C12 0.107(13) 0.111(16) 0.116(17) 0.019(15) -0.054(11) 0.015(12)
C13 0.144(16) 0.069(12) 0.131(17) 0.016(13) -0.043(12) -0.035(11)
C14 0.103(11) 0.064(11) 0.132(15) -0.005(12) -0.036(10) -0.006(9)
C15 0.118(13) 0.109(16) 0.122(19) 0.037(16) -0.015(12) -0.010(11)
C16 0.131(16) 0.123(19) 0.116(17) 0.000(17) 0.012(13) -0.015(14)
C17 0.077(11) 0.101(14) 0.106(12) 0.025(10) -0.024(10) 0.011(11)
C18 0.145(15) 0.121(14) 0.075(11) -0.008(10) -0.002(10) -0.015(12)
C19 0.138(15) 0.102(13) 0.082(11) -0.011(9) 0.001(10) -0.051(11)
C20 0.091(13) 0.168(17) 0.133(15) -0.053(12) 0.036(12) 0.050(14)
C21 0.094(15) 0.146(18) 0.118(14) -0.006(13) -0.020(11) 0.004(14)
C22 0.157(19) 0.122(17) 0.114(14) 0.000(13) 0.032(13) -0.035(14)
C23 0.146(16) 0.070(12) 0.119(15) 0.016(10) -0.029(12) -0.010(11)
C24 0.139(15) 0.078(11) 0.136(15) 0.061(10) -0.028(12) -0.013(10)
C25 0.24(2) 0.089(13) 0.151(17) -0.019(12) -0.141(16) 0.028(13)
C26 0.21(2) 0.084(13) 0.123(16) 0.049(11) 0.023(16) 0.050(13)
C27 0.176(19) 0.18(2) 0.122(17) -0.081(17) -0.122(16) 0.050(17)
C28 0.121(13) 0.103(13) 0.145(17) -0.026(12) 0.002(13) 0.027(11)
C29 0.158(19) 0.126(17) 0.093(12) -0.009(11) 0.048(13) -0.036(16)
C30 0.071(10) 0.22(2) 0.055(9) -0.019(11) -0.016(8) 0.031(12)
C31 0.29(3) 0.095(15) 0.044(9) 0.021(9) 0.034(13) -0.016(16)
C32 0.167(18) 0.099(12) 0.097(12) 0.064(10) -0.032(12) -0.042(13)
C33 0.22(2) 0.150(19) 0.055(10) 0.016(11) 0.007(12) 0.141(18)
C34 0.113(14) 0.111(13) 0.097(12) -0.001(11) 0.011(10) 0.067(11)
C35 0.109(15) 0.146(18) 0.098(16) 0.014(14) -0.008(12) -0.003(13)
C36 0.152(16) 0.158(16) 0.069(13) 0.032(12) -0.021(11) -0.039(13)
C37 0.155(17) 0.108(13) 0.140(18) 0.043(12) 0.073(15) -0.013(12)
C38 0.137(15) 0.140(17) 0.173(19) -0.063(15) -0.079(14) 0.021(13)
C39 0.150(19) 0.107(15) 0.25(3) 0.071(16) 0.004(19) -0.035(13)
C40 0.20(2) 0.135(17) 0.21(2) -0.043(15) -0.111(17) 0.004(14)
C41 0.106(14) 0.093(12) 0.181(19) 0.018(12) 0.016(13) -0.008(10)
C42A 0.87(16) 0.04(2) 0.24(6) -0.05(3) -0.16(7) 0.17(4)
C42B 0.15(3) 0.07(2) 0.45(9) -0.17(4) 0.20(5) -0.08(2)
C43A 0.30(6) 0.19(4) 0.28(6) 0.21(4) 0.06(5) 0.10(4)
C43B 0.18(4) 0.35(6) 0.015(15) -0.01(3) 0.05(2) -0.08(3)
C44A 0.15(3) 0.10(2) 0.08(2) -0.026(17) -0.015(19) 0.057(18)
C44B 0.08(2) 0.105(18) 0.075(19) -0.019(18) 0.029(17) -0.003(15)
C45 0.102(15) 0.26(3) 0.105(15) 0.008(18) -0.037(12) -0.037(17)
C46A 0.21(5) 0.11(3) 0.57(16) 0.20(7) -0.07(7) -0.08(3)
C46B 0.14(3) 0.12(2) 0.09(2) -0.067(19) 0.003(18) 0.046(19)
C47A 0.16(4) 0.75(16) 0.08(3) 0.01(5) -0.05(3) 0.27(7)
C47B 0.50(13) 0.42(11) 0.25(6) -0.01(7) -0.15(8) 0.12(8)
C48 0.118(18) 0.104(15) 1.08(13) -0.14(3) 0.08(4) 0.014(12)
C49A 0.11(2) 0.16(2) 0.08(2) 0.09(2) -0.019(18) -0.021(17)
C49B 0.11(2) 0.32(5) 0.10(2) -0.03(3) 0.012(18) -0.02(2)
C50 0.123(13) 0.177(16) 0.125(17) -0.008(14) -0.045(12) -0.009(12)
C51 0.132(13) 0.144(15) 0.197(19) -0.022(14) -0.072(13) -0.042(11)
C52 0.26(3) 0.139(18) 0.24(3) 0.062(19) -0.19(3) -0.077(18)
C53 0.144(19) 0.103(14) 0.12(2) 0.024(14) 0.020(17) -0.074(14)
C54A 0.12(3) 0.16(4) 0.09(3) -0.05(3) 0.01(2) 0.03(3)
C54B 0.43(8) 0.13(3) 0.002(13) -0.004(16) -0.02(3) -0.11(4)
C55 0.133(17) 0.32(3) 0.49(5) 0.26(3) -0.15(3) -0.094(19)
C56A 0.27(5) 0.22(4) 0.051(19) -0.01(2) -0.01(2) 0.07(3)
C56B 0.27(5) 0.12(4) 0.18(5) 0.07(3) -0.10(5) -0.05(3)
C57 0.106(16) 0.35(3) 0.19(2) 0.07(3) 0.029(17) 0.13(2)
C58 0.08(2) 0.15(3) 0.13(3) -0.03(2) -0.040(19) 0.051(16)
C59A 0.16(3) 0.11(2) 0.14(3) 0.02(2) -0.02(2) 0.10(2)
C59B 0.073(19) 0.045(17) 0.40(6) -0.08(3) 0.09(3) 0.014(13)
C60 0.165(17) 0.26(2) 0.191(17) 0.025(16) 0.100(15) 0.015(14)
C61 0.19(3) 0.19(3) 0.19(3) 0.06(2) -0.08(2) -0.15(3)
C62A 0.16(4) 0.09(2) 0.37(8) -0.07(3) 0.18(5) 0.01(2)
C62B 0.12(2) 0.13(3) 0.20(4) 0.05(2) -0.13(3) -0.080(19)
C63 0.17(3) 0.19(3) 0.10(2) 0.03(3) 0.03(2) -0.15(3)
C64A 0.20(3) 0.06(2) 0.08(3) -0.008(18) 0.01(2) 0.039(19)
C64B 0.27(4) 0.20(4) 0.050(18) -0.10(2) 0.07(2) -0.12(3)
C65 0.29(3) 0.20(2) 0.090(14) 0.022(15) 0.060(18) 0.09(2)
C66A 0.16(3) 0.11(2) 0.15(3) 0.01(2) -0.06(3) -0.04(2)
C66B 0.27(4) 0.08(2) 0.23(5) -0.03(3) 0.13(4) -0.05(2)
C67A 0.30(6) 0.07(2) 0.25(5) 0.04(3) -0.13(4) 0.06(3)
C67B 0.19(3) 0.09(2) 0.07(2) 0.011(19) -0.02(2) -0.01(2)
C68 0.60(7) 0.20(2) 0.66(7) 0.01(4) 0.57(6) -0.05(3)
C69 0.28(4) 0.089(16) 0.39(4) 0.07(2) -0.24(3) -0.032(18)
C70 0.17(2) 0.40(4) 0.150(19) -0.03(2) 0.049(16) -0.03(2)
C71 0.24(2) 0.148(17) 0.160(18) 0.035(14) -0.070(16) 0.022(15)
C72 0.25(2) 0.095(14) 0.19(2) 0.030(13) -0.049(18) 0.010(14)

loop_
_atom_type_symbol
_atom_type_description
_atom_type_scat_dispersion_real
_atom_type_scat_dispersion_imag
_atom_type_scat_source
C C 0.0181 0.0091
;
International Tables for Crystallography
(Vol. C, Tables 4.2.6.8 and 6.1.1.4)
;
H H 0.0000 0.0000
;
International Tables for Crystallography
(Vol. C, Table 6.1.1.4)
;
N N 0.0311 0.0180
;
International Tables for Crystallography
(Vol. C, Tables 4.2.6.8 and 6.1.1.4)
;
O O 0.0492 0.0322
;
International Tables for Crystallography
(Vol. C, Tables 4.2.6.8 and 6.1.1.4)
;

loop_
_geom_angle_atom_site_label_1
_geom_angle_atom_site_label_2
_geom_angle_atom_site_label_3
_geom_angle
C1 N1 C2 119.0(17)
C2 N2 C3 116.4(16)
C3 N3 C4 118.0(16)
C4 N4 C5 116.8(18)
C4 N4 H4 121.0
C5 N4 H4 122.2
C6 N5 C5 108.2(18)
C6 N6 C7 111.3(19)
C8 N7 C7 115.1(17)
C9 N8 C10 116.7(17)
C11 N9 C10 111.1(18)
C12 N10 C11 110.5(16)
C13 N11 C12 123.3(18)
C13 N11 H11 117.7
C12 N11 H11 119.1
C13 N12 C14 125.9(17)
C15 N13 C14 116.9(17)
C16 N14 C15 116.7(18)
C105 N15 C74 113(5)
C105 N15 C101 159(3)
C74 N15 C101 55.9(19)
C98 N16 C97 91(7)
C89 N17 C93 146(3)
C89 N17 C90 61.2(19)
C93 N17 C90 149(3)
N1 C1 C17 118(2)
N1 C1 C16 122(2)
C17 C1 C16 120(2)
N2 C2 N1 118.4(19)
N2 C2 C15 120.8(19)
N1 C2 C15 120.7(17)
N2 C3 N3 117.0(18)
N2 C3 C14 121.1(16)
N3 C3 C14 119.8(16)
N4 C4 N3 117.8(17)
N4 C4 C13 124.1(18)
N3 C4 C13 117.6(17)
C12 C5 N4 124(2)
C12 C5 N5 123.9(17)
N4 C5 N5 111(2)
N6 C6 N5 110(2)
N6 C6 C11 126(2)
N5 C6 C11 122(2)
C10 C7 N7 123.8(19)
C10 C7 N6 122(2)
N7 C7 N6 114(2)
N7 C8 C9 124.5(18)
N7 C8 C23 110.4(18)
C9 C8 C23 125.1(18)
N8 C9 C8 120.5(15)
N8 C9 C29 119.4(18)
C8 C9 C29 120.1(18)
C7 C10 N9 126.3(19)
C7 C10 N8 118(2)
N9 C10 N8 115(2)
N9 C11 N10 110(2)
N9 C11 C6 122(2)
N10 C11 C6 124.8(19)
N10 C12 C5 127.7(18)
N10 C12 N11 117(2)
C5 C12 N11 115(2)
N12 C13 N11 125.2(19)
N12 C13 C4 119.7(16)
N11 C13 C4 115.0(19)
N12 C14 N13 122.3(17)
N12 C14 C3 117.6(18)
N13 C14 C3 119.7(16)
N13 C15 N14 115(2)
N13 C15 C2 124(2)
N14 C15 C2 121.0(18)
N14 C16 C1 121(2)
N14 C16 C35 117(2)
C1 C16 C35 123(2)
C22 C17 C1 125.6(17)
C22 C17 C18 115.7(16)
C1 C17 C18 118.6(16)
C17 C18 C19 115.4(15)
C17 C18 H18 122.1
C19 C18 H18 122.5
C20 C19 C18 124.2(15)
C20 C19 C41 124.6(18)
C18 C19 C41 111.2(17)
C21 C20 C19 117.9(17)
C21 C20 H20 121.4
C19 C20 H20 120.7
C20 C21 C22 119.1(18)
C20 C21 C45 113.0(19)
C22 C21 C45 128(2)
C17 C22 C21 127.0(18)
C17 C22 H22 116.5
C21 C22 H22 116.6
C24 C23 C8 126.6(16)
C24 C23 C28 118.1(16)
C8 C23 C28 115.3(18)
C23 C24 C25 124.4(17)
C23 C24 H24 117.8
C25 C24 H24 117.8
C24 C25 C26 111.9(15)
C24 C25 C52 116(2)
C26 C25 C52 131.0(19)
C27 C26 C25 134(2)
C27 C26 H26 112.5
C25 C26 H26 113.1
C26 C27 C53 122.6(19)
C26 C27 C28 106(3)
C53 C27 C28 131(2)
C27 C28 C23 125(2)
C27 C28 H28 117.7
C23 C28 H28 117.5
C30 C29 C34 119.1(18)
C30 C29 C9 125(2)
C34 C29 C9 116(2)
C29 C30 C31 119.0(19)
C29 C30 H30 120.5
C31 C30 H30 120.5
C32 C31 C30 116(2)
C32 C31 C57 128(2)
C30 C31 C57 115(2)
C31 C32 C33 133.6(19)
C31 C32 H32 113.2
C33 C32 H32 113.2
C61 C33 C34 131(2)
C61 C33 C32 127(2)
C34 C33 C32 102(2)
C29 C34 C33 130.0(17)
C29 C34 H34 114.9
C33 C34 H34 115.0
C36 C35 C40 125(2)
C36 C35 C16 124(2)
C40 C35 C16 110(2)
C35 C36 C37 119.3(19)
C35 C36 H36 120.3
C37 C36 H36 120.4
C38 C37 C36 121.4(16)
C38 C37 C65 125(2)
C36 C37 C65 113(2)
C39 C38 C37 116(2)
C39 C38 H64 122.0
C37 C38 H64 122.4
C38 C39 C40 124(2)
C38 C39 C69 113(2)
C40 C39 C69 123(2)
C35 C40 C39 114(2)
C35 C40 H40 123.3
C39 C40 H40 122.8
C42B C41 C44B 126(3)
C42B C41 C43B 136(2)
C44B C41 C43B 38.5(15)
C42B C41 C19 112.1(19)
C44B C41 C19 119.3(16)
C43B C41 C19 106.4(19)
C42B C41 C44A 77(3)
C44B C41 C44A 69.9(17)
C43B C41 C44A 108(2)
C19 C41 C44A 109.5(15)
C42B C41 C43A 81(3)
C44B C41 C43A 100(2)
C43B C41 C43A 69(2)
C19 C41 C43A 106(2)
C44A C41 C43A 143(2)
C42B C41 C42A 10(4)
C44B C41 C42A 134(3)
C43B C41 C42A 136(3)
C19 C41 C42A 106(3)
C44A C41 C42A 87(2)
C43A C41 C42A 75(2)
C42B C42A C41 19(6)
C42A C42B C41 151(10)
C42A C42B C44A 144(9)
C41 C42B C44A 63(3)
C42A C42B C43A 98(9)
C41 C42B C43A 61(3)
C44A C42B C43A 117(2)
C41 C43A C43B 51.9(12)
C41 C43A C42B 37.2(14)
C43B C43A C42B 85(2)
C44B C43B C41 66(2)
C44B C43B C43A 115(4)
C41 C43B C43A 59(2)
C41 C44A C42B 39.7(15)
C41 C44A C44B 50.9(13)
C42B C44A C44B 82(2)
C43B C44B C41 75(3)
C43B C44B C44A 134(4)
C41 C44B C44A 59.2(14)
C48 C45 C46A 127(4)
C48 C45 C46B 116(3)
C46A C45 C46B 74(5)
C48 C45 C47A 70(4)
C46A C45 C47A 74(5)
C46B C45 C47A 143(4)
C48 C45 C21 109(2)
C46A C45 C21 115(3)
C46B C45 C21 110.5(16)
C47A C45 C21 100(2)
C47B C46A C45 137(9)
C47B C46A C47A 114(10)
C45 C46A C47A 59(3)
C47B C46A C46B 124(8)
C45 C46A C46B 57(3)
C47A C46A C46B 114(3)
C45 C46B C46A 48(2)
C45 C47A C48 43.9(14)
C45 C47A C46A 46(3)
C48 C47A C46A 84(4)
C45 C48 C47A 66(3)
C50 C52 C51 122(2)
C50 C52 C25 109.2(17)
C51 C52 C25 104.4(17)
C50 C52 C49A 103(2)
C51 C52 C49A 108.4(19)
C25 C52 C49A 110(2)
C27 C53 C55 106(2)
C27 C53 C54A 114(2)
C55 C53 C54A 124(2)
C27 C53 C56B 110(2)
C55 C53 C56B 140(3)
C54A C53 C56B 51(3)
C27 C53 C54B 105.4(19)
C55 C53 C54B 89(3)
C54A C53 C54B 45(2)
C56B C53 C54B 97(4)
C27 C53 C56A 104(2)
C55 C53 C56A 85(3)
C54A C53 C56A 118(3)
C56B C53 C56A 71(3)
C54B C53 C56A 150(2)
C54B C54A C56B 135(6)
C54B C54A C53 72(4)
C56B C54A C53 64(3)
C54A C54B C53 63(2)
C53 C56A C56B 50(2)
C54A C56B C53 65(3)
C54A C56B C56A 120(4)
C53 C56B C56A 60(3)
C59B C57 C31 108(2)
C59B C57 C60 96(2)
C31 C57 C60 104.7(16)
C59B C57 C58 149(2)
C31 C57 C58 100(2)
C60 C57 C58 88(2)
C59B C57 C59A 84(2)
C31 C57 C59A 102.2(17)
C60 C57 C59A 151.6(19)
C58 C57 C59A 77.9(19)
C62A C61 C33 113(3)
C62A C61 C63 72(3)
C33 C61 C63 105.2(17)
C62A C61 C64A 130(3)
C33 C61 C64A 106(3)
C63 C61 C64A 68(2)
C62A C61 C62B 94(3)
C33 C61 C62B 97.7(17)
C63 C61 C62B 156(2)
C64A C61 C62B 111(3)
C62A C61 C64B 138(3)
C33 C61 C64B 107(2)
C63 C61 C64B 110(3)
C64A C61 C64B 45(2)
C62B C61 C64B 67(2)
C61 C62A C63 56.9(17)
C61 C62B C64B 59.3(17)
C61 C63 C62A 51(2)
C61 C63 C64A 56.8(18)
C62A C63 C64A 102(3)
C64B C64A C61 74(3)
C64B C64A C63 126(3)
C61 C64A C63 55.5(18)
C64A C64B C61 61.9(17)
C64A C64B C62B 115(3)
C61 C64B C62B 53.8(18)
C68 C65 C37 102.4(18)
C68 C65 C67A 116(3)
C37 C65 C67A 112(3)
C68 C65 C66A 92(3)
C37 C65 C66A 117.4(19)
C67A C65 C66A 115(3)
C68 C65 C67B 71(3)
C37 C65 C67B 105(2)
C67A C65 C67B 49(2)
C66A C65 C67B 137(2)
C68 C65 C66B 158(3)
C37 C65 C66B 97.4(16)
C67A C65 C66B 64(2)
C66A C65 C66B 70(2)
C67B C65 C66B 113(2)
C65 C66A C66B 57.4(18)
C65 C66B C67A 55.8(18)
C65 C66B C66A 53.1(15)
C67A C66B C66A 96(2)
C67B C67A C65 68(2)
C67B C67A C66B 129(3)
C65 C67A C66B 60.1(17)
C67A C67B C65 62.2(19)
C67A C67B C68 105(3)
C65 C67B C68 46.0(14)
C65 C68 C67B 62.7(19)
C71 C69 C72 109(2)
C71 C69 C39 121(2)
C72 C69 C39 111.9(18)
C71 C69 C70 103(2)
C72 C69 C70 103(2)
C39 C69 C70 107(3)
C69 C70 H53A 109.2
C69 C70 H53B 109.3
H53A C70 H53B 109.5
C69 C70 H53C 109.8
H53A C70 H53C 109.5
H53B C70 H53C 109.5
C69 C71 H55A 110.7
C69 C71 H55B 108.6
H55A C71 H55B 109.5
C69 C71 H55C 109.1
H55A C71 H55C 109.4
H55B C71 H55C 109.5
C69 C72 H49A 109.7
C69 C72 H49B 109.3
H49A C72 H49B 109.5
C69 C72 H49C 109.3
H49A C72 H49C 109.5
H49B C72 H49C 109.5
C74 C73 C75 79(3)
C73 C74 N15 126(4)
C73 C74 C101 153(3)
N15 C74 C101 78(3)
C73 C74 C75 54(2)
N15 C74 C75 180(3)
C101 C74 C75 102(3)
C73 C75 C74 47(2)
N17 C89 C90 74(2)
C89 C90 N17 44.7(16)
N16 C97 C96 135(6)
C74 C101 C100 131(4)
C74 C101 N15 46(2)
C100 C101 N15 86(3)

loop_
_geom_bond_atom_site_label_1
_geom_bond_atom_site_label_2
_geom_bond_distance
_geom_bond_site_symmetry_2
O1 C99 1.67(5) 3
N1 C1 1.234(19) .
N1 C2 1.381(18) .
N2 C2 1.332(18) .
N2 C3 1.331(17) .
N3 C3 1.388(17) .
N3 C4 1.402(18) .
N4 C4 1.291(17) .
N4 C5 1.393(18) .
N4 H4 0.8800 .
N5 C6 1.381(19) .
N5 C5 1.42(2) .
N6 C6 1.37(2) .
N6 C7 1.364(19) .
N7 C8 1.321(17) .
N7 C7 1.39(2) .
N8 C9 1.410(18) .
N8 C10 1.387(18) .
N9 C11 1.351(17) .
N9 C10 1.38(2) .
N10 C12 1.262(18) .
N10 C11 1.36(2) .
N11 C13 1.329(18) .
N11 C12 1.437(17) .
N11 H11 0.8800 .
N12 C13 1.279(18) .
N12 C14 1.299(17) .
N13 C15 1.305(18) .
N13 C14 1.323(18) .
N14 C16 1.351(19) .
N14 C15 1.338(19) .
N15 C105 1.47(5) .
N15 C74 1.50(4) .
N15 C101 2.06(7) .
N16 C98 1.31(11) .
N16 C97 1.18(8) .
N17 C89 1.46(4) .
N17 C93 1.81(4) .
N17 C90 1.99(4) .
C1 C17 1.41(2) .
C1 C16 1.46(2) .
C2 C15 1.41(2) .
C3 C14 1.46(2) .
C4 C13 1.47(2) .
C5 C12 1.36(2) .
C6 C11 1.39(2) .
C7 C10 1.40(2) .
C8 C9 1.37(2) .
C8 C23 1.51(2) .
C9 C29 1.52(2) .
C16 C35 1.45(2) .
C17 C22 1.36(2) .
C17 C18 1.420(19) .
C18 C19 1.505(19) .
C18 H18 0.9500 .
C19 C20 1.36(2) .
C19 C41 1.629(19) .
C20 C21 1.35(2) .
C20 H20 0.9500 .
C21 C22 1.40(2) .
C21 C45 1.60(2) .
C22 H22 0.9500 .
C23 C24 1.34(2) .
C23 C28 1.519(19) .
C24 C25 1.39(2) .
C24 H24 0.9500 .
C25 C26 1.44(2) .
C25 C52 1.60(2) .
C26 C27 1.41(2) .
C26 H26 0.9500 .
C27 C53 1.42(3) .
C27 C28 1.43(2) .
C28 H28 0.9500 .
C29 C30 1.35(2) .
C29 C34 1.43(2) .
C30 C31 1.44(2) .
C30 H30 0.9500 .
C31 C32 1.35(2) .
C31 C57 1.60(3) .
C32 C33 1.47(2) .
C32 H32 0.9500 .
C33 C61 1.45(3) .
C33 C34 1.44(2) .
C34 H34 0.9500 .
C35 C36 1.29(2) .
C35 C40 1.41(2) .
C36 C37 1.44(2) .
C36 H36 0.9500 .
C37 C38 1.40(2) .
C37 C65 1.64(3) .
C38 C39 1.40(2) .
C38 H64 0.9500 .
C39 C40 1.44(3) .
C39 C69 1.57(3) .
C40 H40 0.9500 .
C41 C42B 1.20(3) .
C41 C44B 1.52(3) .
C41 C43B 1.60(4) .
C41 C44A 1.68(3) .
C41 C43A 1.75(4) .
C41 C42A 1.83(4) .
C42A C42B 0.68(5) .
C42B C44A 1.84(6) .
C42B C43A 1.97(7) .
C43A C43B 1.90(6) .
C43B C44B 1.03(3) .
C44A C44B 1.84(4) .
C45 C48 1.24(2) .
C45 C46A 1.37(4) .
C45 C46B 1.54(3) .
C45 C47A 1.63(5) .
C46A C47B 1.10(11) .
C46A C47A 1.82(11) .
C46A C46B 1.77(11) .
C47A C48 1.68(7) .
C49A C52 1.79(4) .
C50 C52 1.45(2) .
C51 C52 1.58(2) .
C53 C55 1.43(3) .
C53 C54A 1.44(4) .
C53 C56B 1.43(5) .
C53 C54B 1.53(4) .
C53 C56A 1.62(4) .
C54A C54B 1.15(5) .
C54A C56B 1.25(6) .
C56A C56B 1.77(7) .
C57 C59B 1.52(4) .
C57 C60 1.70(3) .
C57 C58 1.67(4) .
C57 C59A 1.70(4) .
C61 C62A 1.44(4) .
C61 C63 1.57(4) .
C61 C64A 1.59(4) .
C61 C62B 1.62(4) .
C61 C64B 1.73(4) .
C62A C63 1.78(6) .
C62B C64B 1.85(5) .
C63 C64A 1.76(5) .
C64A C64B 1.26(5) .
C65 C68 1.44(3) .
C65 C67A 1.69(4) .
C65 C66A 1.68(4) .
C65 C67B 1.78(4) .
C65 C66B 1.77(4) .
C66A C66B 1.97(5) .
C66B C67A 1.84(6) .
C67A C67B 1.45(6) .
C67B C68 1.90(5) .
C69 C71 1.40(3) .
C69 C72 1.52(2) .
C69 C70 1.61(4) .
C70 H53A 0.9800 .
C70 H53B 0.9800 .
C70 H53C 0.9800 .
C71 H55A 0.9801 .
C71 H55B 0.9800 .
C71 H55C 0.9801 .
C72 H49A 0.9800 .
C72 H49B 0.9800 .
C72 H49C 0.9800 .
C73 C74 1.46(4) .
C73 C75 1.62(5) .
C74 C101 1.74(6) .
C74 C75 1.96(5) .
C89 C90 1.82(5) .
C92 C102 1.35(4) .
C96 C97 1.96(6) .
C99 O1 1.67(5) 3_554
C100 C101 1.47(5) .

loop_
_geom_hbond_atom_site_label_D
_geom_hbond_atom_site_label_H
_geom_hbond_atom_site_label_A
_geom_hbond_site_symmetry_A
_geom_hbond_distance_DA
_geom_hbond_distance_DH
_geom_hbond_distance_HA
_geom_hbond_angle_DHA
_geom_hbond_publ_flag
N4 H4 N15 3_554 2.94(6) 0.880 2.083 165.7 no

loop_
_geom_torsion_atom_site_label_1
_geom_torsion_atom_site_label_2
_geom_torsion_atom_site_label_3
_geom_torsion_atom_site_label_4
_geom_torsion
C2 N1 C1 C17 -176.8(14)
C2 N1 C1 C16 4(3)
C3 N2 C2 N1 174.8(13)
C3 N2 C2 C15 -1(2)
C1 N1 C2 N2 -177.5(16)
C1 N1 C2 C15 -1(2)
C2 N2 C3 N3 173.2(15)
C2 N2 C3 C14 10(2)
C4 N3 C3 N2 -176.4(14)
C4 N3 C3 C14 -13(2)
C5 N4 C4 N3 -178.3(15)
C5 N4 C4 C13 10(2)
C3 N3 C4 N4 -166.9(15)
C3 N3 C4 C13 5(2)
C4 N4 C5 C12 -2(2)
C4 N4 C5 N5 172.5(15)
C6 N5 C5 C12 -4(2)
C6 N5 C5 N4 -178.4(13)
C7 N6 C6 N5 178.4(13)
C7 N6 C6 C11 14(3)
C5 N5 C6 N6 -174.5(14)
C5 N5 C6 C11 -9(2)
C8 N7 C7 C10 -7(2)
C8 N7 C7 N6 -179.8(14)
C6 N6 C7 C10 -2(2)
C6 N6 C7 N7 170.4(15)
C7 N7 C8 C9 -1(2)
C7 N7 C8 C23 179.4(14)
C10 N8 C9 C8 1(2)
C10 N8 C9 C29 179.8(14)
N7 C8 C9 N8 5(3)
C23 C8 C9 N8 -176.2(16)
N7 C8 C9 C29 -174.6(16)
C23 C8 C9 C29 5(3)
N7 C7 C10 N9 -175.2(14)
N6 C7 C10 N9 -3(3)
N7 C7 C10 N8 12(3)
N6 C7 C10 N8 -175.7(14)
C11 N9 C10 C7 -2(2)
C11 N9 C10 N8 170.7(13)
C9 N8 C10 C7 -8(2)
C9 N8 C10 N9 178.4(13)
C10 N9 C11 N10 171.4(14)
C10 N9 C11 C6 13(2)
C12 N10 C11 N9 -173.9(13)
C12 N10 C11 C6 -16(2)
N6 C6 C11 N9 -21(3)
N5 C6 C11 N9 176.5(15)
N6 C6 C11 N10 -176.0(17)
N5 C6 C11 N10 21(3)
C11 N10 C12 C5 2(2)
C11 N10 C12 N11 -167.6(14)
N4 C5 C12 N10 -178.0(16)
N5 C5 C12 N10 8(3)
N4 C5 C12 N11 -8(2)
N5 C5 C12 N11 177.9(14)
C13 N11 C12 N10 -177.4(14)
C13 N11 C12 C5 12(2)
C14 N12 C13 N11 175.8(16)
C14 N12 C13 C4 -8(3)
C12 N11 C13 N12 171.8(16)
C12 N11 C13 C4 -5(2)
N4 C4 C13 N12 176.4(17)
N3 C4 C13 N12 5(2)
N4 C4 C13 N11 -7(2)
N3 C4 C13 N11 -178.4(14)
C13 N12 C14 N13 -172.3(16)
C13 N12 C14 C3 0(3)
C15 N13 C14 N12 -179.3(15)
C15 N13 C14 C3 8(2)
N2 C3 C14 N12 173.4(14)
N3 C3 C14 N12 10(2)
N2 C3 C14 N13 -14(2)
N3 C3 C14 N13 -176.9(14)
C14 N13 C15 N14 177.9(14)
C14 N13 C15 C2 0(2)
C16 N14 C15 N13 176.8(13)
C16 N14 C15 C2 -5(2)
N2 C2 C15 N13 -4(3)
N1 C2 C15 N13 180.0(14)
N2 C2 C15 N14 178.4(15)
N1 C2 C15 N14 2(2)
C15 N14 C16 C1 8(2)
C15 N14 C16 C35 -171.4(16)
N1 C1 C16 N14 -7(3)
C17 C1 C16 N14 173.4(15)
N1 C1 C16 C35 171.9(17)
C17 C1 C16 C35 -8(3)
N1 C1 C17 C22 118.5(19)
C16 C1 C17 C22 -62(3)
N1 C1 C17 C18 -59(2)
C16 C1 C17 C18 121.1(16)
C22 C17 C18 C19 8(2)
C1 C17 C18 C19 -175.0(16)
C17 C18 C19 C20 -1(2)
C17 C18 C19 C41 176.6(13)
C18 C19 C20 C21 -3(2)
C41 C19 C20 C21 179.6(15)
C19 C20 C21 C22 0(3)
C19 C20 C21 C45 -175.6(14)
C1 C17 C22 C21 172(2)
C18 C17 C22 C21 -11(3)
C20 C21 C22 C17 7(3)
C45 C21 C22 C17 -177.7(17)
N7 C8 C23 C24 44(2)
C9 C8 C23 C24 -135.7(19)
N7 C8 C23 C28 -134.6(15)
C9 C8 C23 C28 46(2)
C8 C23 C24 C25 -173.6(17)
C28 C23 C24 C25 4(3)
C23 C24 C25 C26 -7(3)
C23 C24 C25 C52 -175.0(19)
C24 C25 C26 C27 9(3)
C52 C25 C26 C27 175(2)
C25 C26 C27 C53 179(2)
C25 C26 C27 C28 -7(3)
C26 C27 C28 C23 3(2)
C53 C27 C28 C23 177(2)
C24 C23 C28 C27 -2(2)
C8 C23 C28 C27 176.0(15)
N8 C9 C29 C30 -121.3(19)
C8 C9 C29 C30 58(2)
N8 C9 C29 C34 58(2)
C8 C9 C29 C34 -122.5(18)
C34 C29 C30 C31 0(2)
C9 C29 C30 C31 179.9(15)
C29 C30 C31 C32 3(2)
C29 C30 C31 C57 178.8(15)
C30 C31 C32 C33 -3(3)
C57 C31 C32 C33 -178.5(18)
C31 C32 C33 C61 177(2)
C31 C32 C33 C34 0(2)
C30 C29 C34 C33 -5(3)
C9 C29 C34 C33 175.8(15)
C61 C33 C34 C29 -173(2)
C32 C33 C34 C29 4(2)
N14 C16 C35 C36 136(2)
C1 C16 C35 C36 -43(3)
N14 C16 C35 C40 -40(2)
C1 C16 C35 C40 141.3(18)
C40 C35 C36 C37 2(3)
C16 C35 C36 C37 -173.2(16)
C35 C36 C37 C38 -7(3)
C35 C36 C37 C65 -179.7(16)
C36 C37 C38 C39 5(3)
C65 C37 C38 C39 177.4(16)
C37 C38 C39 C40 0(3)
C37 C38 C39 C69 -176(2)
C36 C35 C40 C39 3(3)
C16 C35 C40 C39 179.0(17)
C38 C39 C40 C35 -4(3)
C69 C39 C40 C35 171(2)
C20 C19 C41 C42B -31(4)
C18 C19 C41 C42B 151(4)
C20 C19 C41 C44B 167(2)
C18 C19 C41 C44B -11(2)
C20 C19 C41 C43B 128(2)
C18 C19 C41 C43B -50(2)
C20 C19 C41 C44A -115.2(18)
C18 C19 C41 C44A 66.8(17)
C20 C19 C41 C43A 56(3)
C18 C19 C41 C43A -122(2)
C20 C19 C41 C42A -22(3)
C18 C19 C41 C42A 160(2)
C44B C41 C42A C42B 40(20)
C43B C41 C42A C42B 96(18)
C19 C41 C42A C42B -128(18)
C44A C41 C42A C42B -18(18)
C43A C41 C42A C42B 129(19)
C41 C42A C42B C44A 151(26)
C41 C42A C42B C43A -42(16)
C44B C41 C42B C42A -145(17)
C43B C41 C42B C42A -95(17)
C19 C41 C42B C42A 55(19)
C44A C41 C42B C42A 161(19)
C43A C41 C42B C42A -49(19)
C44B C41 C42B C44A 54(3)
C43B C41 C42B C44A 104(5)
C19 C41 C42B C44A -106(2)
C43A C41 C42B C44A 150(2)
C42A C41 C42B C44A -161(19)
C44B C41 C42B C43A -96(4)
C43B C41 C42B C43A -46(5)
C19 C41 C42B C43A 104(2)
C44A C41 C42B C43A -150(2)
C42A C41 C42B C43A 49(19)
C42B C41 C43A C43B -148(3)
C44B C41 C43A C43B -23(2)
C19 C41 C43A C43B 102(2)
C44A C41 C43A C43B -93(4)
C42A C41 C43A C43B -156(3)
C44B C41 C43A C42B 125(3)
C43B C41 C43A C42B 148(3)
C19 C41 C43A C42B -111(2)
C44A C41 C43A C42B 55(4)
C42A C41 C43A C42B -8(3)
C42B C41 C43B C44B -92(6)
C19 C41 C43B C44B 117(3)
C44A C41 C43B C44B -1(3)
C43A C41 C43B C44B -142(4)
C42A C41 C43B C44B -107(5)
C42B C41 C43B C43A 50(6)
C44B C41 C43B C43A 142(4)
C19 C41 C43B C43A -101(2)
C44A C41 C43B C43A 141(3)
C42A C41 C43B C43A 35(4)
C41 C43A C43B C44B 38(3)
C42B C43A C43B C44B 19(4)
C42B C43A C43B C41 -18.9(15)
C44B C41 C44A C42B -136(2)
C43B C41 C44A C42B -135(2)
C19 C41 C44A C42B 109(2)
C43A C41 C44A C42B -56(3)
C42A C41 C44A C42B 3(3)
C42B C41 C44A C44B 136(2)
C43B C41 C44A C44B 1(2)
C19 C41 C44A C44B -115.0(18)
C43A C41 C44A C44B 80(4)
C42A C41 C44A C44B 139(3)
C42A C42B C44A C41 -165(14)
C43A C42B C44A C41 30(2)
C42A C42B C44A C44B 162(13)
C41 C42B C44A C44B -33.1(16)
C43A C42B C44A C44B -3(3)
C43A C43B C44B C41 -35(3)
C41 C43B C44B C44A 1(4)
C43A C43B C44B C44A -34(6)
C42B C41 C44B C43B 122(5)
C19 C41 C44B C43B -79(3)
C44A C41 C44B C43B 179(3)
C43A C41 C44B C43B 36(4)
C42A C41 C44B C43B 114(4)
C42B C41 C44B C44A -57(4)
C43B C41 C44B C44A -179(3)
C19 C41 C44B C44A 101.7(19)
C43A C41 C44B C44A -144(2)
C42A C41 C44B C44A -65(3)
C41 C44A C44B C43B -1(5)
C42B C44A C44B C43B 25(5)
C42B C44A C44B C41 26.7(13)
C20 C21 C45 C48 177(3)
C22 C21 C45 C48 2(4)
C20 C21 C45 C46A -33(6)
C22 C21 C45 C46A 151(5)
C20 C21 C45 C46B 49(3)
C22 C21 C45 C46B -127(2)
C20 C21 C45 C47A -110(4)
C22 C21 C45 C47A 74(5)
C48 C45 C46A C47B 142(13)
C46B C45 C46A C47B -106(16)
C47A C45 C46A C47B 94(16)
C21 C45 C46A C47B -1(18)
C48 C45 C46A C47A 49(6)
C46B C45 C46A C47A 160(3)
C21 C45 C46A C47A -94(3)
C48 C45 C46A C46B -111(5)
C47A C45 C46A C46B -160(3)
C21 C45 C46A C46B 106(3)
C48 C45 C46B C46A 124(4)
C47A C45 C46B C46A 33(6)
C21 C45 C46B C46A -111(3)
C47B C46A C46B C45 127(11)
C47A C46A C46B C45 -19(3)
C46A C45 C47A C48 141(4)
C46B C45 C47A C48 108(6)
C21 C45 C47A C48 -106(2)
C48 C45 C47A C46A -141(4)
C46B C45 C47A C46A -33(7)
C21 C45 C47A C46A 113(4)
C47B C46A C47A C45 -131(8)
C46B C46A C47A C45 18(2)
C47B C46A C47A C48 -158(7)
C45 C46A C47A C48 -26(3)
C46B C46A C47A C48 -8(4)
C46A C45 C48 C47A -50(7)
C46B C45 C48 C47A -140(3)
C21 C45 C48 C47A 94(3)
C46A C47A C48 C45 28(3)
C24 C25 C52 C50 170.6(19)
C26 C25 C52 C50 5(4)
C24 C25 C52 C51 -58(3)
C26 C25 C52 C51 137(2)
C24 C25 C52 C49A 58(2)
C26 C25 C52 C49A -107(3)
C26 C27 C53 C55 -158(2)
C28 C27 C53 C55 29(4)
C26 C27 C53 C54A 61(4)
C28 C27 C53 C54A -112(3)
C26 C27 C53 C56B 5(5)
C28 C27 C53 C56B -167(4)
C26 C27 C53 C54B 109(3)
C28 C27 C53 C54B -64(4)
C26 C27 C53 C56A -69(3)
C28 C27 C53 C56A 118(3)
C27 C53 C54A C54B 88(3)
C55 C53 C54A C54B -45(4)
C56B C53 C54A C54B -176(4)
C56A C53 C54A C54B -149(3)
C27 C53 C54A C56B -97(3)
C55 C53 C54A C56B 130(4)
C54B C53 C54A C56B 176(4)
C56A C53 C54A C56B 26(4)
C56B C54A C54B C53 -6(6)
C27 C53 C54B C54A -109(3)
C55 C53 C54B C54A 144(3)
C56B C53 C54B C54A 4(4)
C56A C53 C54B C54A 65(8)
C27 C53 C56A C56B 106(2)
C55 C53 C56A C56B -148(2)
C54A C53 C56A C56B -21(3)
C54B C53 C56A C56B -68(7)
C54B C54A C56B C53 6(6)
C54B C54A C56B C56A -18(8)
C53 C54A C56B C56A -24(3)
C27 C53 C56B C54A 106(3)
C55 C53 C56B C54A -99(6)
C54B C53 C56B C54A -3(3)
C56A C53 C56B C54A -156(4)
C27 C53 C56B C56A -99(3)
C55 C53 C56B C56A 56(5)
C54A C53 C56B C56A 156(4)
C54B C53 C56B C56A 152(3)
C53 C56A C56B C54A 26(4)
C32 C31 C57 C59B -34(3)
C30 C31 C57 C59B 150(2)
C32 C31 C57 C60 -136.4(19)
C30 C31 C57 C60 49(2)
C32 C31 C57 C58 133(2)
C30 C31 C57 C58 -43(2)
C32 C31 C57 C59A 53(3)
C30 C31 C57 C59A -122(2)
C34 C33 C61 C62A 39(4)
C32 C33 C61 C62A -137(4)
C34 C33 C61 C63 116(3)
C32 C33 C61 C63 -60(4)
C34 C33 C61 C64A -173.4(19)
C32 C33 C61 C64A 11(3)
C34 C33 C61 C62B -59(3)
C32 C33 C61 C62B 125(2)
C34 C33 C61 C64B -127(3)
C32 C33 C61 C64B 57(3)
C33 C61 C62A C63 100(2)
C64A C61 C62A C63 -39(4)
C62B C61 C62A C63 -160.5(18)
C64B C61 C62A C63 -101(5)
C62A C61 C62B C64B 141(2)
C33 C61 C62B C64B -105(3)
C63 C61 C62B C64B 88(8)
C64A C61 C62B C64B 6(2)
C33 C61 C63 C62A -110(3)
C64A C61 C63 C62A 149(3)
C62B C61 C63 C62A 57(8)
C64B C61 C63 C62A 135(3)
C62A C61 C63 C64A -149(3)
C33 C61 C63 C64A 102(3)
C62B C61 C63 C64A -92(8)
C64B C61 C63 C64A -13(2)
C61 C62A C63 C64A 26(2)
C62A C61 C64A C64B -122(4)
C33 C61 C64A C64B 98(3)
C63 C61 C64A C64B -162(3)
C62B C61 C64A C64B -7(3)
C62A C61 C64A C63 40(4)
C33 C61 C64A C63 -100(2)
C62B C61 C64A C63 155(2)
C64B C61 C64A C63 162(3)
C61 C63 C64A C64B 21(3)
C62A C63 C64A C64B -3(4)
C62A C63 C64A C61 -24(2)
C63 C64A C64B C61 -18(3)
C61 C64A C64B C62B 7(3)
C63 C64A C64B C62B -11(5)
C62A C61 C64B C64A 104(5)
C33 C61 C64B C64A -96(3)
C63 C61 C64B C64A 18(3)
C62B C61 C64B C64A 172(3)
C62A C61 C64B C62B -69(5)
C33 C61 C64B C62B 91(2)
C63 C61 C64B C62B -155(3)
C64A C61 C64B C62B -172(3)
C61 C62B C64B C64A -7(3)
C38 C37 C65 C68 85(3)
C36 C37 C65 C68 -102(3)
C38 C37 C65 C67A -40(3)
C36 C37 C65 C67A 132(3)
C38 C37 C65 C66A -176(2)
C36 C37 C65 C66A -3(3)
C38 C37 C65 C67B 11(3)
C36 C37 C65 C67B -175.9(19)
C38 C37 C65 C66B -105(3)
C36 C37 C65 C66B 67(2)
C68 C65 C66A C66B -167(2)
C37 C65 C66A C66B 88(2)
C67A C65 C66A C66B -47(3)
C67B C65 C66A C66B -103(3)
C68 C65 C66B C67A -96(9)
C37 C65 C66B C67A 111(3)
C66A C65 C66B C67A -132(3)
C67B C65 C66B C67A 1(3)
C68 C65 C66B C66A 36(9)
C37 C65 C66B C66A -116.5(19)
C67A C65 C66B C66A 132(3)
C67B C65 C66B C66A 134(3)
C68 C65 C67A C67B -26(4)
C37 C65 C67A C67B 91(3)
C66A C65 C67A C67B -132(3)
C66B C65 C67A C67B 179(3)
C68 C65 C67A C66B 155(4)
C37 C65 C67A C66B -88(2)
C66A C65 C67A C66B 50(3)
C67B C65 C67A C66B -179(3)
C65 C66B C67A C67B -2(4)
C66A C66B C67A C67B -38(5)
C66A C66B C67A C65 -36(2)
C66B C67A C67B C65 2(4)
C65 C67A C67B C68 18(2)
C66B C67A C67B C68 20(5)
C68 C65 C67B C67A 155(3)
C37 C65 C67B C67A -107(3)
C66A C65 C67B C67A 83(4)
C66B C65 C67B C67A -1(3)
C37 C65 C67B C68 98.3(19)
C67A C65 C67B C68 -155(3)
C66A C65 C67B C68 -72(3)
C66B C65 C67B C68 -157(3)
C37 C65 C68 C67B -102(2)
C67A C65 C68 C67B 21(3)
C66A C65 C68 C67B 140(2)
C66B C65 C68 C67B 106(8)
C67A C67B C68 C65 -23(3)
C38 C39 C69 C71 -5(4)
C40 C39 C69 C71 179(3)
C38 C39 C69 C72 -136(2)
C40 C39 C69 C72 48(4)
C38 C39 C69 C70 112(2)
C40 C39 C69 C70 -64(3)
C75 C73 C74 N15 -180(3)
C75 C73 C74 C101 -29(9)
C105 N15 C74 C73 7(5)
C101 N15 C74 C73 167(4)
C105 N15 C74 C101 -159(3)
C93 N17 C89 C90 -158(5)
C98 N16 C97 C96 -169(5)
C73 C74 C101 C100 -167(6)
N15 C74 C101 C100 -11(5)
C75 C74 C101 C100 169(5)
C73 C74 C101 N15 -156(8)
C75 C74 C101 N15 -180(2)
